data_4081159
loop_
_publ_author_name
'Huang, Da-wei'
'Lo, Ying-Hao'
'Liu, Yi-Hung'
'Peng, Shie-Ming'
'Liu, Shiuh-Tzung'

_publ_section_title
;
 Cyclometalation of Anthyridine-Based Ligands with Dirhodium Acetates:
 Structure and Catalytic Activity
;
_journal_issue 14
_journal_name_full Organometallics
_journal_page_first 4009
_journal_paper_doi 10.1021/om400508a
_journal_volume 32
_journal_year 2013
_chemical_formula_sum 'C51 H34 Cl8 N3 O4 P Rh2 S2'
_chemical_formula_weight 1337.32
_chemical_name_systematic
; 
 ? 
;
_space_group_IT_number 2
_symmetry_cell_setting triclinic
_symmetry_space_group_name_Hall '-P 1'
_symmetry_space_group_name_H-M 'P -1'
_atom_sites_solution_hydrogens geom
_atom_sites_solution_primary direct
_atom_sites_solution_secondary difmap
_audit_creation_method SHELXL-97
_cell_angle_alpha 104.485(3)
_cell_angle_beta 92.647(2)
_cell_angle_gamma 111.303(3)
_cell_formula_units_Z 2
_cell_length_a 11.8618(4)
_cell_length_b 13.4211(4)
_cell_length_c 18.8676(6)
_cell_measurement_reflns_used 9391
_cell_measurement_temperature 150(2)
_cell_measurement_theta_max 29.1930
_cell_measurement_theta_min 3.1307
_cell_volume 2678.05(17)
_computing_cell_refinement
; 
CrysAlisPro, Agilent Technologies, 
Version 1.171.36.20 (release 27-06-2012 CrysAlis171 .NET) 
(compiled Jul 11 2012,15:38:31) 
Empirical absorption correction using spherical harmonics, 
 implemented in SCALE3 ABSPACK scaling algorithm. 
;
_computing_data_collection
; 
CrysAlisPro, Agilent Technologies, 
Version 1.171.36.20 (release 27-06-2012 CrysAlis171 .NET) 
(compiled Jul 11 2012,15:38:31) 
Empirical absorption correction using spherical harmonics, 
 implemented in SCALE3 ABSPACK scaling algorithm. 
;
_computing_data_reduction
; 
CrysAlisPro, Agilent Technologies, 
Version 1.171.36.20 (release 27-06-2012 CrysAlis171 .NET) 
(compiled Jul 11 2012,15:38:31) 
Empirical absorption correction using spherical harmonics, 
 implemented in SCALE3 ABSPACK scaling algorithm. 
;
_computing_molecular_graphics SHELXTL
_computing_publication_material SHELXTL
_computing_structure_refinement 'SHELXL-97 (Sheldrick, 1997)'
_computing_structure_solution 'SHELXS-97 (Sheldrick, 1990)'
_diffrn_ambient_temperature 150(2)
_diffrn_measured_fraction_theta_full 0.942
_diffrn_measured_fraction_theta_max 0.942
_diffrn_measurement_device_type 'Oxford Diffraction Gemini A'
_diffrn_measurement_method CCD
_diffrn_radiation_monochromator graphite
_diffrn_radiation_source 'fine-focus sealed tube'
_diffrn_radiation_type MoK\a
_diffrn_radiation_wavelength 0.71073
_diffrn_reflns_av_R_equivalents 0.0227
_diffrn_reflns_av_sigmaI/netI 0.0466
_diffrn_reflns_limit_h_max 15
_diffrn_reflns_limit_h_min -15
_diffrn_reflns_limit_k_max 10
_diffrn_reflns_limit_k_min -17
_diffrn_reflns_limit_l_max 24
_diffrn_reflns_limit_l_min -19
_diffrn_reflns_number 18476
_diffrn_reflns_theta_full 27.50
_diffrn_reflns_theta_max 27.50
_diffrn_reflns_theta_min 3.14
_exptl_absorpt_coefficient_mu 1.171
_exptl_absorpt_correction_T_max 1.00000
_exptl_absorpt_correction_T_min 0.86664
_exptl_absorpt_correction_type multi-scan
_exptl_absorpt_process_details
; 
CrysAlisPro, Agilent Technologies, 
Version 1.171.36.20 (release 27-06-2012 CrysAlis171 .NET) 
(compiled Jul 11 2012,15:38:31) 
Empirical absorption correction using spherical harmonics, 
 implemented in SCALE3 ABSPACK scaling algorithm. 
;
_exptl_crystal_density_diffrn 1.658
_exptl_crystal_density_method 'not measured'
_exptl_crystal_F_000 1332
_exptl_crystal_size_max 0.20
_exptl_crystal_size_mid 0.15
_exptl_crystal_size_min 0.10
_refine_diff_density_max 2.254
_refine_diff_density_min -1.729
_refine_diff_density_rms 0.126
_refine_ls_extinction_method none
_refine_ls_goodness_of_fit_ref 1.026
_refine_ls_hydrogen_treatment mixed
_refine_ls_matrix_type full
_refine_ls_number_parameters 669
_refine_ls_number_reflns 11614
_refine_ls_number_restraints 0
_refine_ls_restrained_S_all 1.026
_refine_ls_R_factor_all 0.0687
_refine_ls_R_factor_gt 0.0514
_refine_ls_shift/su_max 0.001
_refine_ls_shift/su_mean 0.000
_refine_ls_structure_factor_coef Fsqd
_refine_ls_weighting_details 'calc w=1/[\s^2^(Fo^2^)+(0.0711P)^2^+9.2130P] where P=(Fo^2^+2Fc^2^)/3'
_refine_ls_weighting_scheme calc
_refine_ls_wR_factor_gt 0.1309
_refine_ls_wR_factor_ref 0.1485
_reflns_number_gt 9270
_reflns_number_total 11614
_reflns_threshold_expression >2sigma(I)
_cod_data_source_file om400508a_si_002.cif
_cod_data_source_block ic15917
_cod_depositor_comments
;
The following automatic conversions were performed:

'_symmetry_cell_setting' value 'Triclinic' changed to 'triclinic'
according to /home/saulius/struct/CIF-dictionaries/cif_core.dic
dictionary named 'cif_core.dic' version 2.4.2 from 2011-04-26.

Automatic conversion script
Id: cif_fix_values 1891 2012-01-12 08:04:46Z andrius 
;
_cod_original_cell_volume 2678.04(15)
_cod_original_sg_symbol_H-M P-1
_cod_database_code 4081159

loop_
_symmetry_equiv_pos_as_xyz
'x, y, z'
'-x, -y, -z'

loop_
_atom_site_label
_atom_site_type_symbol
_atom_site_fract_x
_atom_site_fract_y
_atom_site_fract_z
_atom_site_U_iso_or_equiv
_atom_site_adp_type
_atom_site_occupancy
_atom_site_symmetry_multiplicity
_atom_site_calc_flag
_atom_site_refinement_flags
_atom_site_disorder_assembly
_atom_site_disorder_group
Rh1 Rh 0.49162(3) 0.37447(3) 0.290266(17) 0.01950(10) Uani 1 1 d . . .
Rh2 Rh 0.28777(3) 0.29995(3) 0.209692(18) 0.01997(10) Uani 1 1 d . . .
S1 S 0.73676(11) 0.58501(10) 0.50254(6) 0.0288(3) Uani 1 1 d . . .
S2 S -0.05031(12) 0.18583(12) 0.05806(8) 0.0407(3) Uani 1 1 d . . .
P1 P 0.37768(10) 0.39176(10) 0.13352(6) 0.0237(2) Uani 1 1 d . . .
O1 O 0.3879(3) 0.2589(3) 0.35128(17) 0.0255(7) Uani 1 1 d . . .
O2 O 0.2048(3) 0.2094(3) 0.28365(17) 0.0251(7) Uani 1 1 d . . .
O4 O 0.3335(3) 0.1667(3) 0.15964(17) 0.0256(7) Uani 1 1 d . . .
O3 O 0.5283(3) 0.2475(3) 0.22077(17) 0.0244(6) Uani 1 1 d . . .
N1 N 0.4433(3) 0.4928(3) 0.35249(19) 0.0208(7) Uani 1 1 d . . .
N2 N 0.2610(3) 0.4338(3) 0.27278(19) 0.0202(7) Uani 1 1 d . . .
N3 N 0.0814(3) 0.3661(3) 0.1937(2) 0.0235(8) Uani 1 1 d . . .
C1 C 0.2728(4) 0.2077(4) 0.3364(2) 0.0245(9) Uani 1 1 d . . .
C2 C 0.2102(5) 0.1381(5) 0.3855(3) 0.0378(12) Uani 1 1 d . . .
H2A H 0.1218 0.1032 0.3680 0.057 Uiso 1 1 calc R . .
H2B H 0.2257 0.1859 0.4365 0.057 Uiso 1 1 calc R . .
H2C H 0.2423 0.0799 0.3839 0.057 Uiso 1 1 calc R . .
C3 C 0.4424(4) 0.1726(4) 0.1714(2) 0.0243(9) Uani 1 1 d . . .
C4 C 0.4719(5) 0.0818(4) 0.1214(3) 0.0341(11) Uani 1 1 d . . .
H4A H 0.3988 0.0296 0.0860 0.051 Uiso 1 1 calc R . .
H4B H 0.4986 0.0419 0.1511 0.051 Uiso 1 1 calc R . .
H4C H 0.5375 0.1150 0.0944 0.051 Uiso 1 1 calc R . .
C7 C 0.6288(4) 0.4366(4) 0.3748(2) 0.0240(9) Uani 1 1 d . . .
C8 C 0.7329(4) 0.4171(4) 0.3979(3) 0.0267(10) Uani 1 1 d . . .
H8A H 0.7550 0.3594 0.3700 0.032 Uiso 1 1 calc R . .
C9 C 0.7977(4) 0.4895(4) 0.4642(3) 0.0309(10) Uani 1 1 d . . .
H9A H 0.8696 0.4873 0.4869 0.037 Uiso 1 1 calc R . .
C10 C 0.6190(4) 0.5247(4) 0.4276(2) 0.0245(9) Uani 1 1 d . . .
C11 C 0.5187(4) 0.5567(4) 0.4169(2) 0.0233(9) Uani 1 1 d . . .
C12 C 0.4935(4) 0.6426(4) 0.4660(2) 0.0259(9) Uani 1 1 d . . .
H12A H 0.5454 0.6848 0.5120 0.031 Uiso 1 1 calc R . .
C13 C 0.3951(4) 0.6639(4) 0.4469(2) 0.0250(9) Uani 1 1 d . . .
H13A H 0.3796 0.7229 0.4791 0.030 Uiso 1 1 calc R . .
C14 C 0.3141(4) 0.5989(4) 0.3790(2) 0.0220(9) Uani 1 1 d . . .
C15 C 0.3389(4) 0.5083(4) 0.3343(2) 0.0205(8) Uani 1 1 d . . .
C16 C 0.2106(4) 0.6165(4) 0.3566(2) 0.0241(9) Uani 1 1 d . . .
C17 C 0.1296(4) 0.5385(4) 0.2927(3) 0.0250(9) Uani 1 1 d . . .
C18 C 0.1564(4) 0.4473(4) 0.2540(2) 0.0221(9) Uani 1 1 d . . .
C19 C 0.0222(5) 0.5472(4) 0.2633(3) 0.0330(11) Uani 1 1 d . . .
H19A H 0.0020 0.6089 0.2860 0.040 Uiso 1 1 calc R . .
C20 C -0.0511(5) 0.4673(4) 0.2028(3) 0.0344(11) Uani 1 1 d . . .
H20A H -0.1230 0.4725 0.1828 0.041 Uiso 1 1 calc R . .
C21 C -0.0196(4) 0.3752(4) 0.1694(3) 0.0278(10) Uani 1 1 d . . .
C22 C -0.0999(4) 0.2852(4) 0.1060(3) 0.0296(10) Uani 1 1 d . . .
C23 C -0.2178(5) 0.2631(5) 0.0785(3) 0.0365(12) Uani 1 1 d . . .
H23A H -0.2613 0.3086 0.0975 0.044 Uiso 1 1 calc R . .
C24 C -0.2671(5) 0.1651(5) 0.0190(3) 0.0404(12) Uani 1 1 d . . .
H24A H -0.3480 0.1374 -0.0067 0.048 Uiso 1 1 calc R . .
C25 C -0.1884(5) 0.1142(5) 0.0018(3) 0.0404(12) Uani 1 1 d . . .
H25A H -0.2074 0.0469 -0.0367 0.049 Uiso 1 1 calc R . .
C26 C 0.1867(5) 0.7148(4) 0.3981(2) 0.0282(10) Uani 1 1 d . . .
C27 C 0.0791(5) 0.7028(5) 0.4279(3) 0.0401(12) Uani 1 1 d . . .
H27A H 0.0198 0.6303 0.4231 0.048 Uiso 1 1 calc R . .
C28 C 0.0578(7) 0.7954(6) 0.4644(3) 0.0534(17) Uani 1 1 d . . .
H28A H -0.0159 0.7864 0.4848 0.064 Uiso 1 1 calc R . .
C29 C 0.1427(7) 0.9009(6) 0.4714(3) 0.0571(18) Uani 1 1 d . . .
H29A H 0.1266 0.9643 0.4956 0.068 Uiso 1 1 calc R . .
C30 C 0.2508(7) 0.9149(5) 0.4435(3) 0.0506(16) Uani 1 1 d . . .
H30A H 0.3098 0.9879 0.4493 0.061 Uiso 1 1 calc R . .
C31 C 0.2735(5) 0.8220(4) 0.4068(3) 0.0355(11) Uani 1 1 d . . .
H31A H 0.3482 0.8316 0.3876 0.043 Uiso 1 1 calc R . .
C32 C 0.5873(4) 0.4829(4) 0.2367(2) 0.0216(9) Uani 1 1 d . . .
C33 C 0.7093(4) 0.5586(4) 0.2627(3) 0.0255(9) Uani 1 1 d . . .
H33A H 0.7506 0.5567 0.3063 0.031 Uiso 1 1 calc R . .
C34 C 0.7713(4) 0.6362(4) 0.2264(3) 0.0292(10) Uani 1 1 d . . .
H34A H 0.8540 0.6852 0.2451 0.035 Uiso 1 1 calc R . .
C35 C 0.7134(5) 0.6425(4) 0.1633(3) 0.0330(11) Uani 1 1 d . . .
H35A H 0.7553 0.6962 0.1391 0.040 Uiso 1 1 calc R . .
C36 C 0.5940(5) 0.5695(4) 0.1361(3) 0.0307(10) Uani 1 1 d . . .
H36A H 0.5535 0.5727 0.0926 0.037 Uiso 1 1 calc R . .
C37 C 0.5323(4) 0.4911(4) 0.1722(3) 0.0272(10) Uani 1 1 d . . .
C38 C 0.3024(4) 0.4758(4) 0.1043(3) 0.0284(10) Uani 1 1 d . . .
C39 C 0.3130(5) 0.5754(5) 0.1553(3) 0.0363(12) Uani 1 1 d . . .
H39A H 0.3657 0.6021 0.2012 0.044 Uiso 1 1 calc R . .
C40 C 0.2466(5) 0.6357(5) 0.1391(4) 0.0458(14) Uani 1 1 d . . .
H40A H 0.2524 0.7023 0.1745 0.055 Uiso 1 1 calc R . .
C41 C 0.1722(5) 0.5990(6) 0.0716(4) 0.0506(16) Uani 1 1 d . . .
H41A H 0.1268 0.6402 0.0606 0.061 Uiso 1 1 calc R . .
C42 C 0.1643(5) 0.5036(6) 0.0210(4) 0.0468(15) Uani 1 1 d . . .
H42A H 0.1151 0.4798 -0.0259 0.056 Uiso 1 1 calc R . .
C43 C 0.2276(5) 0.4402(5) 0.0372(3) 0.0371(12) Uani 1 1 d . . .
H43A H 0.2191 0.3725 0.0019 0.045 Uiso 1 1 calc R . .
C44 C 0.3904(4) 0.3002(4) 0.0469(2) 0.0277(10) Uani 1 1 d . . .
C45 C 0.4978(5) 0.3191(5) 0.0169(3) 0.0325(11) Uani 1 1 d . . .
H45A H 0.5693 0.3828 0.0413 0.039 Uiso 1 1 calc R . .
C46 C 0.5024(6) 0.2461(5) -0.0485(3) 0.0430(14) Uani 1 1 d . . .
H46A H 0.5766 0.2603 -0.0687 0.052 Uiso 1 1 calc R . .
C47 C 0.3996(6) 0.1531(5) -0.0842(3) 0.0444(14) Uani 1 1 d . . .
H47A H 0.4028 0.1032 -0.1290 0.053 Uiso 1 1 calc R . .
C48 C 0.2924(6) 0.1327(5) -0.0548(3) 0.0440(13) Uani 1 1 d . . .
H48A H 0.2213 0.0686 -0.0794 0.053 Uiso 1 1 calc R . .
C49 C 0.2874(5) 0.2051(5) 0.0107(3) 0.0365(12) Uani 1 1 d . . .
H49A H 0.2133 0.1898 0.0310 0.044 Uiso 1 1 calc R . .
Cl1 Cl -0.0248(2) 0.2977(3) 0.36108(12) 0.0889(7) Uani 1 1 d . . .
Cl2 Cl -0.2038(2) 0.1342(3) 0.23466(13) 0.1046(10) Uani 1 1 d . . .
C50 C -0.0601(7) 0.1755(7) 0.2822(5) 0.078(2) Uani 1 1 d . . .
Cl3 Cl 0.3912(3) 0.9080(2) 0.59464(11) 0.1072(10) Uani 1 1 d . . .
Cl4 Cl 0.5726(3) 1.0214(3) 0.72336(16) 0.1397(15) Uani 1 1 d . . .
C51 C 0.4638(8) 0.8949(8) 0.6716(4) 0.072(2) Uani 1 1 d . . .
Cl5 Cl 0.8753(3) 0.9159(2) 0.34365(17) 0.1165(10) Uani 1 1 d . . .
Cl6 Cl 0.6248(4) 0.8042(2) 0.3621(3) 0.1626(19) Uani 1 1 d . . .
C52 C 0.7122(11) 0.8793(8) 0.3041(7) 0.085(4) Uani 0.761(15) 1 d P A 1
C52' C 0.7665(16) 0.8205(12) 0.4011(8) 0.016(5) Uani 0.239(15) 1 d P A 2
Cl7 Cl -0.1138(5) 0.1540(4) -0.2442(4) 0.077(2) Uani 0.459(9) 1 d P B 1
Cl8 Cl 0.0184(5) 0.0875(8) -0.1421(4) 0.095(2) Uani 0.459(9) 1 d P B 1
Cl7' Cl -0.0710(6) 0.1840(3) -0.1756(5) 0.117(3) Uani 0.541(9) 1 d P B 2
Cl8' Cl -0.0229(6) 0.0099(8) -0.1313(3) 0.112(3) Uani 0.541(9) 1 d P B 2
C53 C -0.1154(9) 0.0528(8) -0.1908(5) 0.091(3) Uani 1 1 d . . .

loop_
_atom_site_aniso_label
_atom_site_aniso_U_11
_atom_site_aniso_U_22
_atom_site_aniso_U_33
_atom_site_aniso_U_23
_atom_site_aniso_U_13
_atom_site_aniso_U_12
Rh1 0.01869(17) 0.02265(18) 0.01999(18) 0.00727(13) 0.00376(12) 0.01036(13)
Rh2 0.01853(17) 0.02347(18) 0.02046(18) 0.00739(13) 0.00439(12) 0.01012(14)
S1 0.0253(6) 0.0320(6) 0.0268(6) 0.0069(5) -0.0022(4) 0.0103(5)
S2 0.0268(6) 0.0469(8) 0.0427(8) -0.0018(6) -0.0001(5) 0.0182(6)
P1 0.0205(5) 0.0324(6) 0.0229(6) 0.0122(5) 0.0054(4) 0.0125(5)
O1 0.0245(16) 0.0295(17) 0.0289(17) 0.0150(13) 0.0057(13) 0.0131(14)
O2 0.0204(15) 0.0294(17) 0.0302(17) 0.0139(13) 0.0077(13) 0.0109(13)
O4 0.0223(16) 0.0250(16) 0.0283(17) 0.0051(13) 0.0036(13) 0.0096(13)
O3 0.0216(15) 0.0259(16) 0.0267(16) 0.0060(12) 0.0037(12) 0.0115(13)
N1 0.0156(17) 0.0267(19) 0.0234(18) 0.0109(15) 0.0046(14) 0.0092(15)
N2 0.0187(17) 0.0222(18) 0.0243(18) 0.0106(14) 0.0054(14) 0.0102(14)
N3 0.0209(18) 0.028(2) 0.0238(19) 0.0088(15) 0.0035(14) 0.0113(15)
C1 0.029(2) 0.019(2) 0.028(2) 0.0069(17) 0.0098(18) 0.0125(18)
C2 0.037(3) 0.038(3) 0.041(3) 0.020(2) 0.007(2) 0.012(2)
C3 0.025(2) 0.027(2) 0.026(2) 0.0091(18) 0.0089(18) 0.0139(19)
C4 0.029(3) 0.036(3) 0.038(3) 0.004(2) 0.004(2) 0.019(2)
C7 0.027(2) 0.028(2) 0.019(2) 0.0101(17) 0.0023(17) 0.0105(19)
C8 0.021(2) 0.033(2) 0.033(3) 0.015(2) 0.0062(18) 0.0149(19)
C9 0.024(2) 0.039(3) 0.033(3) 0.014(2) 0.0007(19) 0.015(2)
C10 0.020(2) 0.030(2) 0.023(2) 0.0105(18) 0.0014(17) 0.0086(18)
C11 0.023(2) 0.026(2) 0.023(2) 0.0111(17) 0.0058(17) 0.0082(18)
C12 0.028(2) 0.026(2) 0.023(2) 0.0060(17) 0.0012(18) 0.0112(19)
C13 0.028(2) 0.023(2) 0.027(2) 0.0100(18) 0.0081(18) 0.0115(18)
C14 0.024(2) 0.025(2) 0.023(2) 0.0109(17) 0.0083(17) 0.0124(18)
C15 0.021(2) 0.024(2) 0.020(2) 0.0098(16) 0.0059(16) 0.0085(17)
C16 0.026(2) 0.027(2) 0.026(2) 0.0120(18) 0.0082(18) 0.0157(19)
C17 0.025(2) 0.026(2) 0.029(2) 0.0103(18) 0.0048(18) 0.0137(19)
C18 0.021(2) 0.025(2) 0.024(2) 0.0105(17) 0.0049(17) 0.0115(18)
C19 0.034(3) 0.038(3) 0.033(3) 0.008(2) 0.004(2) 0.024(2)
C20 0.024(2) 0.041(3) 0.042(3) 0.010(2) 0.000(2) 0.019(2)
C21 0.021(2) 0.036(3) 0.030(2) 0.014(2) 0.0049(18) 0.012(2)
C22 0.026(2) 0.038(3) 0.028(2) 0.009(2) 0.0040(19) 0.016(2)
C23 0.027(3) 0.046(3) 0.042(3) 0.015(2) 0.000(2) 0.019(2)
C24 0.031(3) 0.044(3) 0.040(3) 0.007(2) -0.004(2) 0.012(2)
C25 0.035(3) 0.047(3) 0.034(3) 0.005(2) -0.001(2) 0.015(2)
C26 0.038(3) 0.032(2) 0.024(2) 0.0089(18) 0.0055(19) 0.023(2)
C27 0.046(3) 0.047(3) 0.040(3) 0.016(2) 0.018(2) 0.029(3)
C28 0.065(4) 0.071(5) 0.051(4) 0.022(3) 0.029(3) 0.053(4)
C29 0.095(6) 0.052(4) 0.046(4) 0.007(3) 0.013(3) 0.056(4)
C30 0.074(5) 0.033(3) 0.052(4) 0.012(3) 0.001(3) 0.032(3)
C31 0.044(3) 0.033(3) 0.037(3) 0.013(2) 0.008(2) 0.022(2)
C32 0.018(2) 0.022(2) 0.030(2) 0.0114(17) 0.0078(17) 0.0111(17)
C33 0.025(2) 0.028(2) 0.026(2) 0.0059(18) 0.0041(18) 0.0132(19)
C34 0.025(2) 0.026(2) 0.038(3) 0.0097(19) 0.008(2) 0.0101(19)
C35 0.034(3) 0.031(3) 0.040(3) 0.019(2) 0.011(2) 0.012(2)
C36 0.030(3) 0.037(3) 0.030(3) 0.017(2) 0.008(2) 0.014(2)
C37 0.029(2) 0.029(2) 0.029(2) 0.0122(19) 0.0057(19) 0.013(2)
C38 0.023(2) 0.038(3) 0.033(3) 0.019(2) 0.0101(19) 0.014(2)
C39 0.038(3) 0.040(3) 0.044(3) 0.026(2) 0.016(2) 0.020(2)
C40 0.042(3) 0.047(3) 0.067(4) 0.035(3) 0.027(3) 0.025(3)
C41 0.036(3) 0.062(4) 0.079(5) 0.046(4) 0.020(3) 0.029(3)
C42 0.030(3) 0.069(4) 0.056(4) 0.038(3) 0.006(3) 0.023(3)
C43 0.030(3) 0.051(3) 0.039(3) 0.022(2) 0.009(2) 0.019(2)
C44 0.029(2) 0.042(3) 0.021(2) 0.0137(19) 0.0078(18) 0.020(2)
C45 0.029(3) 0.044(3) 0.038(3) 0.023(2) 0.013(2) 0.020(2)
C46 0.050(3) 0.061(4) 0.042(3) 0.030(3) 0.028(3) 0.036(3)
C47 0.066(4) 0.052(4) 0.032(3) 0.014(2) 0.018(3) 0.040(3)
C48 0.045(3) 0.056(4) 0.030(3) 0.005(2) 0.000(2) 0.024(3)
C49 0.032(3) 0.049(3) 0.028(3) 0.005(2) 0.006(2) 0.018(2)
Cl1 0.0675(13) 0.157(2) 0.0712(13) 0.0506(14) 0.0287(10) 0.0626(15)
Cl2 0.0511(11) 0.194(3) 0.0833(15) 0.0752(17) 0.0186(10) 0.0399(15)
C50 0.039(4) 0.070(5) 0.122(7) 0.035(5) -0.005(4) 0.015(4)
Cl3 0.209(3) 0.0898(15) 0.0501(11) -0.0025(10) -0.0216(14) 0.1086(19)
Cl4 0.139(3) 0.138(3) 0.0987(19) 0.0783(19) -0.0290(18) -0.020(2)
C51 0.084(6) 0.114(7) 0.061(4) 0.042(4) 0.021(4) 0.075(5)
Cl5 0.142(3) 0.0735(16) 0.121(2) 0.0105(14) 0.0532(19) 0.0348(16)
Cl6 0.192(4) 0.0812(18) 0.275(5) 0.098(2) 0.171(4) 0.074(2)
C52 0.084(8) 0.047(5) 0.128(10) 0.019(6) 0.080(7) 0.027(5)
C52' 0.030(10) 0.002(7) 0.002(7) -0.014(5) -0.010(6) 0.003(6)
Cl7 0.069(3) 0.071(3) 0.111(5) 0.044(3) 0.033(3) 0.037(2)
Cl8 0.056(3) 0.123(6) 0.093(4) 0.043(4) 0.003(2) 0.015(3)
Cl7' 0.138(5) 0.046(2) 0.155(7) 0.020(3) 0.081(5) 0.019(3)
Cl8' 0.079(4) 0.161(7) 0.091(4) -0.013(4) -0.011(3) 0.075(4)
C53 0.079(6) 0.082(6) 0.075(6) 0.030(5) -0.014(5) -0.010(5)

loop_
_atom_type_symbol
_atom_type_description
_atom_type_scat_dispersion_real
_atom_type_scat_dispersion_imag
_atom_type_scat_source
C C 0.0033 0.0016 'International Tables Vol C Tables 4.2.6.8 and 6.1.1.4'
H H 0.0000 0.0000 'International Tables Vol C Tables 4.2.6.8 and 6.1.1.4'
N N 0.0061 0.0033 'International Tables Vol C Tables 4.2.6.8 and 6.1.1.4'
O O 0.0106 0.0060 'International Tables Vol C Tables 4.2.6.8 and 6.1.1.4'
P P 0.1023 0.0942 'International Tables Vol C Tables 4.2.6.8 and 6.1.1.4'
S S 0.1246 0.1234 'International Tables Vol C Tables 4.2.6.8 and 6.1.1.4'
Cl Cl 0.1484 0.1585 'International Tables Vol C Tables 4.2.6.8 and 6.1.1.4'
Rh Rh -1.1178 0.9187 'International Tables Vol C Tables 4.2.6.8 and 6.1.1.4'

loop_
_geom_angle_atom_site_label_1
_geom_angle_atom_site_label_2
_geom_angle_atom_site_label_3
_geom_angle
C7 Rh1 N1 81.77(17)
C7 Rh1 C32 91.91(18)
N1 Rh1 C32 89.91(16)
C7 Rh1 O3 102.67(16)
N1 Rh1 O3 175.49(13)
C32 Rh1 O3 90.70(15)
C7 Rh1 O1 87.22(15)
N1 Rh1 O1 89.01(13)
C32 Rh1 O1 178.71(15)
O3 Rh1 O1 90.43(12)
C7 Rh1 Rh2 165.63(13)
N1 Rh1 Rh2 87.85(10)
C32 Rh1 Rh2 98.01(12)
O3 Rh1 Rh2 87.64(8)
O1 Rh1 Rh2 82.67(8)
N2 Rh2 O4 171.08(13)
N2 Rh2 O2 88.65(13)
O4 Rh2 O2 87.63(12)
N2 Rh2 P1 92.46(10)
O4 Rh2 P1 91.10(9)
O2 Rh2 P1 178.35(9)
N2 Rh2 Rh1 86.82(10)
O4 Rh2 Rh1 85.09(9)
O2 Rh2 Rh1 90.23(8)
P1 Rh2 Rh1 88.62(3)
C9 S1 C10 89.7(2)
C25 S2 C22 91.6(3)
C37 P1 C44 105.8(2)
C37 P1 C38 103.9(2)
C44 P1 C38 104.7(2)
C37 P1 Rh2 113.03(15)
C44 P1 Rh2 112.82(16)
C38 P1 Rh2 115.60(15)
C1 O1 Rh1 122.2(3)
C1 O2 Rh2 118.4(3)
C3 O4 Rh2 120.6(3)
C3 O3 Rh1 118.3(3)
C11 N1 C15 120.2(4)
C11 N1 Rh1 116.0(3)
C15 N1 Rh1 123.8(3)
C18 N2 C15 118.0(4)
C18 N2 Rh2 118.0(3)
C15 N2 Rh2 124.0(3)
C21 N3 C18 118.1(4)
O2 C1 O1 125.7(4)
O2 C1 C2 116.5(4)
O1 C1 C2 117.8(4)
O4 C3 O3 126.6(4)
O4 C3 C4 116.3(4)
O3 C3 C4 117.2(4)
C10 C7 C8 110.1(4)
C10 C7 Rh1 110.6(3)
C8 C7 Rh1 139.3(4)
C9 C8 C7 113.3(4)
C8 C9 S1 113.5(4)
C7 C10 C11 119.8(4)
C7 C10 S1 113.4(3)
C11 C10 S1 126.8(4)
N1 C11 C12 121.2(4)
N1 C11 C10 111.9(4)
C12 C11 C10 126.9(4)
C13 C12 C11 119.5(4)
C12 C13 C14 120.8(4)
C16 C14 C13 123.4(4)
C16 C14 C15 119.4(4)
C13 C14 C15 117.2(4)
N2 C15 N1 117.1(4)
N2 C15 C14 122.2(4)
N1 C15 C14 120.8(4)
C14 C16 C17 118.0(4)
C14 C16 C26 121.1(4)
C17 C16 C26 120.9(4)
C18 C17 C16 119.3(4)
C18 C17 C19 116.9(4)
C16 C17 C19 123.8(4)
N2 C18 N3 113.9(4)
N2 C18 C17 122.9(4)
N3 C18 C17 123.2(4)
C20 C19 C17 119.6(5)
C19 C20 C21 119.5(4)
N3 C21 C20 122.5(4)
N3 C21 C22 116.8(4)
C20 C21 C22 120.7(4)
C23 C22 C21 128.7(5)
C23 C22 S2 111.4(4)
C21 C22 S2 119.8(4)
C22 C23 C24 112.0(5)
C25 C24 C23 113.6(5)
C24 C25 S2 111.5(4)
C27 C26 C31 118.9(5)
C27 C26 C16 121.7(5)
C31 C26 C16 119.5(4)
C28 C27 C26 120.5(6)
C29 C28 C27 120.2(6)
C28 C29 C30 120.4(5)
C29 C30 C31 119.9(6)
C30 C31 C26 120.1(5)
C37 C32 C33 115.6(4)
C37 C32 Rh1 120.9(3)
C33 C32 Rh1 123.4(3)
C34 C33 C32 122.1(4)
C35 C34 C33 120.5(4)
C36 C35 C34 119.0(4)
C35 C36 C37 120.4(4)
C36 C37 C32 122.3(4)
C36 C37 P1 119.9(4)
C32 C37 P1 117.8(3)
C43 C38 C39 118.8(5)
C43 C38 P1 122.9(4)
C39 C38 P1 118.0(4)
C40 C39 C38 120.3(5)
C41 C40 C39 120.1(6)
C42 C41 C40 119.7(5)
C41 C42 C43 121.0(6)
C38 C43 C42 120.0(6)
C45 C44 C49 118.5(5)
C45 C44 P1 123.3(4)
C49 C44 P1 118.2(4)
C44 C45 C46 120.8(5)
C47 C46 C45 120.2(5)
C48 C47 C46 119.8(5)
C47 C48 C49 120.3(6)
C48 C49 C44 120.5(5)
Cl2 C50 Cl1 111.7(5)
Cl4 C51 Cl3 111.2(5)
C52 Cl5 C52' 72.7(6)
C52' Cl6 C52 82.8(7)
Cl6 C52 Cl5 103.8(7)
Cl6 C52' Cl5 100.5(8)
Cl7' C53 Cl8 82.6(6)
Cl7' C53 Cl8' 114.0(6)
Cl8 C53 Cl8' 34.3(3)
Cl7' C53 Cl7 42.2(4)
Cl8 C53 Cl7 112.3(6)
Cl8' C53 Cl7 146.2(6)

loop_
_geom_bond_atom_site_label_1
_geom_bond_atom_site_label_2
_geom_bond_distance
Rh1 C7 2.000(4)
Rh1 N1 2.005(4)
Rh1 C32 2.017(4)
Rh1 O3 2.070(3)
Rh1 O1 2.210(3)
Rh1 Rh2 2.5102(5)
Rh2 N2 2.031(4)
Rh2 O4 2.072(3)
Rh2 O2 2.121(3)
Rh2 P1 2.1895(12)
S1 C9 1.717(5)
S1 C10 1.740(4)
S2 C25 1.708(5)
S2 C22 1.721(5)
P1 C37 1.813(5)
P1 C44 1.832(5)
P1 C38 1.836(5)
O1 C1 1.265(5)
O2 C1 1.261(5)
O4 C3 1.271(5)
O3 C3 1.271(5)
N1 C11 1.354(6)
N1 C15 1.370(5)
N2 C18 1.361(5)
N2 C15 1.361(6)
N3 C21 1.322(6)
N3 C18 1.361(6)
C1 C2 1.509(7)
C3 C4 1.504(6)
C7 C10 1.387(7)
C7 C8 1.423(6)
C8 C9 1.363(7)
C10 C11 1.427(6)
C11 C12 1.421(6)
C12 C13 1.352(6)
C13 C14 1.430(6)
C14 C16 1.399(6)
C14 C15 1.430(6)
C16 C17 1.416(6)
C16 C26 1.485(6)
C17 C18 1.410(6)
C17 C19 1.422(6)
C19 C20 1.351(7)
C20 C21 1.425(7)
C21 C22 1.460(7)
C22 C23 1.366(7)
C23 C24 1.405(8)
C24 C25 1.352(8)
C26 C27 1.392(7)
C26 C31 1.396(7)
C27 C28 1.378(8)
C28 C29 1.376(10)
C29 C30 1.376(10)
C30 C31 1.391(8)
C32 C37 1.402(6)
C32 C33 1.408(6)
C33 C34 1.393(7)
C34 C35 1.382(7)
C35 C36 1.379(7)
C36 C37 1.397(7)
C38 C43 1.380(7)
C38 C39 1.398(8)
C39 C40 1.389(8)
C40 C41 1.382(9)
C41 C42 1.360(10)
C42 C43 1.398(8)
C44 C45 1.382(6)
C44 C49 1.393(7)
C45 C46 1.387(8)
C46 C47 1.377(9)
C47 C48 1.374(8)
C48 C49 1.386(7)
Cl1 C50 1.817(10)
Cl2 C50 1.715(8)
Cl3 C51 1.734(7)
Cl4 C51 1.722(10)
Cl5 C52 1.880(14)
Cl5 C52' 2.026(17)
Cl6 C52' 1.718(17)
Cl6 C52 1.786(11)
Cl7 C53 1.879(10)
Cl8 C53 1.642(11)
Cl7' C53 1.588(10)
Cl8' C53 1.861(12)
